data_7011818
loop_
_publ_author_name
'Weinert, Charles S.'
'Fanwick, Phillip E.'
'Rothwell, Ian P.'

_publ_section_title
;
 Novel germanium(ii) binaphthoxide complexes: synthesis and crystal
 structure of (R,R)-[Ge{OC20H10(OSiMe3)-2'-(SiMe3)2-3,3'}2] and
 (R)-[Ge{O2C20H10(SiMe2Ph)2-3,3'}{NH3}]; catalytic function of
 Ge[N(SiMe3)2]2 for the mono-silylation of
 3,3'-disubstituted-1,1'-bi-2,2'-naphthols
;
_journal_issue 15
_journal_name_full 'Journal of the Chemical Society, Dalton Transactions'
_journal_page_first 2948
_journal_paper_doi 10.1039/b204299a
_journal_year 2002
_chemical_formula_moiety 'C36 H35 Ge1 N1 O2 Si2'
_chemical_formula_sum 'C36 H35 Ge N O2 Si2'
_chemical_formula_weight 642.45
_chemical_name_systematic ' ?'
_space_group_IT_number 19
_symmetry_cell_setting orthorhombic
_symmetry_space_group_name_Hall 'P 2ac 2ab'
_symmetry_space_group_name_H-M 'P 21 21 21'
_atom_type_scat_source 'International Tables for Crystallography (Vol C)'
_audit_creation_date 13-11-01
_audit_creation_method from_MolEN_and_SHELXL
_audit_update_record ' ?'
_cell_angle_alpha 90.00
_cell_angle_beta 90.00
_cell_angle_gamma 90.00
_cell_formula_units_Z 4
_cell_length_a 8.3277(2)
_cell_length_b 10.4652(3)
_cell_length_c 36.0635(8)
_cell_measurement_reflns_used 20161
_cell_measurement_temperature 150
_cell_measurement_theta_max 27
_cell_measurement_theta_min 5
_cell_volume 3142.97(14)
_computing_cell_refinement DENZO/SCALEPACK_(Otwinowski,_1996)
_computing_data_collection Collect_(Nonius,_1998)
_computing_data_reduction DENZO/SCALEPACK_(Otwinowski,_1996)
_computing_molecular_graphics
;
ORTEP (Johnson, 1976)
PLUTON (Spek, 1991)
;
_computing_publication_material CIF_VAX_MolEN_(Fair,_1990)
_computing_structure_refinement SHELX97_(Sheldrick,_1997)
_computing_structure_solution PATTY_(DIRDIF99,_Beurskins,_1999)
_diffrn_ambient_temperature 150
_diffrn_measured_fraction_theta_full 0.9889
_diffrn_measured_fraction_theta_max 0.9889
_diffrn_measurement_device_type Nonius_KappaCCD
_diffrn_radiation_type MO-K\a
_diffrn_radiation_wavelength 0.71073
_diffrn_reflns_av_R_equivalents 0.072
_diffrn_reflns_limit_h_max 10
_diffrn_reflns_limit_h_min -10
_diffrn_reflns_limit_k_max 13
_diffrn_reflns_limit_k_min -13
_diffrn_reflns_limit_l_max 46
_diffrn_reflns_limit_l_min -44
_diffrn_reflns_number 20161
_diffrn_reflns_theta_full 27.5
_diffrn_reflns_theta_max 27.49
_diffrn_reflns_theta_min 5.00
_exptl_absorpt_coefficient_mu 1.067
_exptl_absorpt_correction_T_max 0.8988
_exptl_absorpt_correction_T_min 0.5423
_exptl_absorpt_correction_type refined_empirical_(Otwinowski_&_Minor,_1996
_exptl_crystal_colour colorless
_exptl_crystal_density_diffrn 1.36
_exptl_crystal_description chunk
_exptl_crystal_F_000 1336
_exptl_crystal_size_max 0.13
_exptl_crystal_size_mid 0.10
_exptl_crystal_size_min 0.10
_refine_diff_density_max 0.31
_refine_diff_density_min -0.47
_refine_ls_abs_structure_details 'Flack H. D. (1983), Acta Cryst. A39, 876-881'
_refine_ls_abs_structure_Flack 0.006(9)
_refine_ls_extinction_method none
_refine_ls_goodness_of_fit_ref 1.007
_refine_ls_hydrogen_treatment
;
Chemically significant hydrogens refined isotropically
Others riding
;
_refine_ls_matrix_type full
_refine_ls_number_parameters 395
_refine_ls_number_reflns 6841
_refine_ls_number_restraints 0
_refine_ls_R_factor_gt 0.044
_refine_ls_shift/su_max 0.003
_refine_ls_structure_factor_coef Fsqd
_refine_ls_weighting_details '1/[\s^2^(Fo^2^)+(0.0307P)^2^+0.0000P] where P=(Fo^2^+2Fc^2^)/3  '
_refine_ls_weighting_scheme calc
_refine_ls_wR_factor_ref 0.077
_reflns_number_gt 5769
_reflns_number_total 6841
_reflns_threshold_expression >2.0\s(I)
_cod_data_source_file b204299a.txt
_cod_data_source_block Compound2
_cod_depositor_comments
;
The following automatic conversions were performed:
'_refine_ls_weighting_scheme' value 'calc ' changed to 'calc' according to
'/home/saulius/struct/CIF-dictionaries/cif_core.dic' dictionary named
'cif_core.dic' version 2.4.1 from 2010-06-29.

'_geom_angle_publ_flag'
value 'YES' changed to 'yes' according to
'/home/saulius/struct/CIF-dictionaries/cif_core.dic' dictionary named
'cif_core.dic' version 2.4.1 from 2010-06-29 (79
times).

'_geom_bond_publ_flag' value 'YES' changed to 'yes' according to
'/home/saulius/struct/CIF-dictionaries/cif_core.dic' dictionary named
'cif_core.dic' version 2.4.1 from 2010-06-29 (51 time).

Automatic conversion script
Id: cif_fix_enum 1527 2010-12-29 10:47:43Z saulius 
;
_cod_original_cell_volume 3143.0(2)
_cod_original_formula_sum 'C36 H35 Ge1 N1 O2 Si2'
_cod_database_code 7011818
_reflns_friedl_coverage 0.8250

loop_
_symmetry_equiv_pos_as_xyz
'x, y, z'
'-x+1/2, -y, z+1/2'
'-x, y+1/2, -z+1/2'
'x+1/2, -y+1/2, -z'

loop_
_atom_site_aniso_label
_atom_site_aniso_U_11
_atom_site_aniso_U_22
_atom_site_aniso_U_33
_atom_site_aniso_U_12
_atom_site_aniso_U_13
_atom_site_aniso_U_23
Ge 0.0390(2) 0.0317(2) 0.02461(18) 0.0026(2) 0.00346(16) -0.00060(15)
Si(1) 0.0298(5) 0.0286(6) 0.0338(5) 0.0022(4) -0.0016(4) 0.0060(4)
Si(2) 0.0308(5) 0.0296(6) 0.0245(5) 0.0024(5) 0.0005(4) 0.0022(4)
O(1) 0.0335(13) 0.0278(15) 0.0241(12) 0.0026(11) -0.0013(10) 0.0005(10)
O(2) 0.0290(12) 0.0308(14) 0.0280(11) 0.0041(11) 0.0047(9) 0.0020(9)
N(3) 0.0354(19) 0.037(3) 0.048(2) 0.0048(19) 0.0051(15) 0.0096(18)
C(11) 0.0275(17) 0.027(2) 0.0231(18) -0.0005(17) 0.0023(13) 0.0017(15)
C(12) 0.0231(17) 0.033(2) 0.0286(17) -0.0028(17) 0.0036(14) 0.0040(14)
C(13) 0.0258(18) 0.036(2) 0.0264(18) 0.0001(17) -0.0011(16) 0.0079(13)
C(14) 0.0277(18) 0.032(2) 0.0235(17) -0.0024(17) 0.0022(14) 0.0029(14)
C(15) 0.033(2) 0.049(2) 0.0219(17) -0.004(2) 0.0004(16) 0.0053(15)
C(16) 0.042(2) 0.045(2) 0.0293(18) -0.012(2) 0.0005(16) -0.0066(16)
C(17) 0.045(2) 0.034(2) 0.040(2) -0.0102(19) 0.0088(17) -0.0059(18)
C(18) 0.0370(19) 0.030(2) 0.0270(18) -0.0030(18) 0.0024(15) 0.0000(16)
C(19) 0.0273(18) 0.028(2) 0.0223(18) -0.0018(16) 0.0055(14) 0.0022(14)
C(1A) 0.0252(17) 0.032(2) 0.0205(18) -0.0025(16) 0.0024(14) 0.0012(15)
C(21) 0.0272(18) 0.026(2) 0.0264(18) 0.0034(15) -0.0009(14) -0.0055(15)
C(22) 0.0298(17) 0.028(2) 0.0229(17) 0.0024(15) -0.0030(15) -0.0007(15)
C(23) 0.0336(19) 0.025(2) 0.029(2) 0.0033(16) -0.0086(14) -0.0009(14)
C(24) 0.0253(17) 0.0261(19) 0.0253(17) 0.0038(17) 0.0018(15) -0.0036(13)
C(25) 0.0296(19) 0.032(2) 0.035(2) 0.0031(17) -0.0049(16) -0.0025(16)
C(26) 0.0280(18) 0.041(3) 0.038(2) 0.0040(18) 0.0050(16) -0.0054(18)
C(27) 0.0307(19) 0.045(3) 0.030(2) -0.0037(19) 0.0065(16) -0.0040(17)
C(28) 0.0320(19) 0.031(2) 0.0236(16) 0.0003(18) -0.0002(16) 0.0021(13)
C(29) 0.0321(18) 0.029(2) 0.0192(17) 0.0003(16) 0.0003(14) -0.0049(14)
C(2A) 0.0308(18) 0.027(2) 0.0195(18) -0.0019(16) -0.0007(14) -0.0005(14)
C(111) 0.0311(18) 0.023(2) 0.0308(19) 0.0066(16) -0.0039(14) 0.0067(15)
C(112) 0.036(2) 0.039(2) 0.0284(19) 0.0070(18) -0.0023(16) 0.0026(15)
C(113) 0.031(2) 0.050(2) 0.038(2) -0.002(2) -0.0044(18) 0.0018(16)
C(114) 0.0315(19) 0.043(2) 0.047(2) 0.009(2) 0.0037(17) 0.0085(17)
C(115) 0.049(2) 0.036(2) 0.034(2) 0.0076(19) 0.0062(17) 0.0025(16)
C(116) 0.041(2) 0.030(2) 0.037(2) 0.0005(19) -0.0014(17) 0.0010(16)
C(117) 0.035(2) 0.039(3) 0.054(2) -0.0019(19) 0.0017(17) 0.0033(19)
C(118) 0.042(2) 0.038(3) 0.040(2) -0.0003(19) 0.0015(16) 0.0118(17)
C(211) 0.0267(17) 0.035(2) 0.0219(17) 0.0014(18) 0.0072(13) 0.0054(16)
C(212) 0.037(2) 0.036(3) 0.0276(19) 0.0074(19) -0.0031(16) 0.0013(16)
C(213) 0.041(2) 0.035(3) 0.038(2) 0.0053(19) 0.0022(17) 0.0039(17)
C(214) 0.043(2) 0.046(3) 0.036(2) 0.016(2) 0.0069(17) 0.0112(19)
C(215) 0.040(2) 0.058(3) 0.031(2) 0.012(2) -0.0036(16) 0.0034(19)
C(216) 0.035(2) 0.041(2) 0.034(2) 0.003(2) 0.0012(16) 0.0001(17)
C(217) 0.036(2) 0.032(2) 0.041(2) 0.0017(17) -0.0034(15) 0.0033(16)
C(218) 0.038(2) 0.038(2) 0.031(2) 0.0052(18) 0.0001(15) -0.0031(16)

loop_
_atom_site_label
_atom_site_fract_x
_atom_site_fract_y
_atom_site_fract_z
_atom_site_U_iso_or_equiv
_atom_site_thermal_displace_type
_atom_site_calc_flag
Ge 0.48620(4) 0.36564(3) 0.331394(8) 0.03177(10) Uani ?
Si(1) 0.53930(11) 0.09515(9) 0.42376(2) 0.0307(3) Uani ?
Si(2) 0.35216(11) 0.72945(10) 0.28913(2) 0.0283(3) Uani ?
O(1) 0.3861(3) 0.2946(2) 0.37233(5) 0.0285(7) Uani ?
O(2) 0.4641(2) 0.5378(2) 0.34472(5) 0.0293(6) Uani ?
N(3) 0.7104(4) 0.3913(5) 0.35657(11) 0.0401(12) Uani ?
C(11) 0.4018(4) 0.3454(3) 0.40748(8) 0.0259(9) Uani ?
C(12) 0.4770(4) 0.2641(3) 0.43444(8) 0.0282(9) Uani ?
C(13) 0.5078(4) 0.3165(3) 0.46874(8) 0.0294(9) Uani ?
C(14) 0.4716(4) 0.4448(3) 0.47732(8) 0.0277(9) Uani ?
C(15) 0.5193(4) 0.5006(4) 0.51158(8) 0.0346(10) Uani ?
C(16) 0.4833(4) 0.6244(4) 0.51954(8) 0.0388(10) Uani ?
C(17) 0.3989(4) 0.6987(4) 0.49383(10) 0.0397(10) Uani ?
C(18) 0.3519(4) 0.6474(4) 0.46044(8) 0.0313(10) Uani ?
C(19) 0.3864(4) 0.5205(3) 0.45115(8) 0.0259(9) Uani ?
C(1A) 0.3464(4) 0.4650(3) 0.41570(8) 0.0259(9) Uani ?
C(21) 0.3174(4) 0.5823(3) 0.35550(8) 0.0265(9) Uani ?
C(22) 0.2437(4) 0.6768(3) 0.33229(8) 0.0269(9) Uani ?
C(23) 0.0959(4) 0.7220(3) 0.34260(8) 0.0292(10) Uani ?
C(24) 0.0124(4) 0.6747(3) 0.37426(7) 0.0256(9) Uani ?
C(25) -0.1449(4) 0.7136(4) 0.38292(9) 0.0322(10) Uani ?
C(26) -0.2268(4) 0.6619(4) 0.41215(9) 0.0357(12) Uani ?
C(27) -0.1516(4) 0.5697(4) 0.43447(9) 0.0352(12) Uani ?
C(28) 0.0021(4) 0.5323(3) 0.42754(7) 0.0289(9) Uani ?
C(29) 0.0896(4) 0.5818(3) 0.39728(8) 0.0268(9) Uani ?
C(2A) 0.2504(4) 0.5425(3) 0.38868(8) 0.0258(9) Uani ?
C(111) 0.7303(4) 0.1089(3) 0.39656(8) 0.0283(10) Uani ?
C(112) 0.8621(4) 0.1712(3) 0.41232(9) 0.0345(10) Uani ?
C(113) 1.0055(5) 0.1898(3) 0.39295(9) 0.0397(10) Uani ?
C(114) 1.0191(4) 0.1466(4) 0.35705(9) 0.0405(10) Uani ?
C(115) 0.8911(4) 0.0841(4) 0.34069(9) 0.0397(10) Uani ?
C(116) 0.7491(4) 0.0667(4) 0.36022(9) 0.0360(10) Uani ?
C(117) 0.3882(4) -0.0015(4) 0.39817(10) 0.0427(12) Uani ?
C(118) 0.5809(4) 0.0141(4) 0.46868(8) 0.0400(12) Uani ?
C(211) 0.2394(4) 0.8666(4) 0.26824(8) 0.0279(9) Uani ?
C(212) 0.2614(4) 0.9905(4) 0.28120(9) 0.0335(12) Uani ?
C(213) 0.1919(4) 1.0953(4) 0.26461(9) 0.0380(12) Uani ?
C(214) 0.0942(4) 1.0795(4) 0.23427(9) 0.0417(12) Uani ?
C(215) 0.0648(4) 0.9586(4) 0.22076(9) 0.0430(12) Uani ?
C(216) 0.1374(4) 0.8537(4) 0.23727(9) 0.0367(10) Uani ?
C(217) 0.5580(4) 0.7872(4) 0.30078(9) 0.0363(10) Uani ?
C(218) 0.3599(4) 0.5982(4) 0.25456(8) 0.0357(10) Uani ?
H(13) 0.5542 0.2655 0.4869 0.0350 Uiso calc
H(15) 0.5758 0.4519 0.5287 0.0420 Uiso calc
H(16) 0.5149 0.6597 0.5421 0.0460 Uiso calc
H(17) 0.3743 0.7832 0.4994 0.0480 Uiso calc
H(18) 0.2961 0.6982 0.4437 0.0380 Uiso calc
H(23) 0.0484 0.7859 0.3284 0.0350 Uiso calc
H(25) -0.1943 0.7758 0.3685 0.0390 Uiso calc
H(26) -0.3315 0.6876 0.4172 0.0430 Uiso calc
H(27) -0.2075 0.5337 0.4542 0.0430 Uiso calc
H(28) 0.0504 0.4728 0.4431 0.0350 Uiso calc
H(3A) 0.704(6) 0.391(6) 0.3821(18) 0.13(2) Uiso ?
H(3B) 0.768(6) 0.445(6) 0.3479(14) 0.10(2) Uiso ?
H(3C) 0.750(8) 0.328(8) 0.3548(18) 0.13(3) Uiso ?
H(112) 0.8541 0.2013 0.4365 0.0410 Uiso calc
H(113) 1.0913 0.2311 0.4043 0.0480 Uiso calc
H(114) 1.1137 0.1593 0.3439 0.0480 Uiso calc
H(115) 0.9002 0.0536 0.3166 0.0470 Uiso calc
H(116) 0.6637 0.0255 0.3486 0.0430 Uiso calc
H(11A) 0.2903 -0.0048 0.4122 0.0640 Uiso calc
H(11B) 0.4285 -0.0866 0.3947 0.0640 Uiso calc
H(11C) 0.3679 0.0370 0.3745 0.0640 Uiso calc
H(11D) 0.6712 0.0540 0.4805 0.0610 Uiso calc
H(11E) 0.6043 -0.0744 0.4643 0.0610 Uiso calc
H(11F) 0.4884 0.0209 0.4845 0.0610 Uiso calc
H(212) 0.3257 1.0031 0.3020 0.0400 Uiso calc
H(213) 0.2111 1.1767 0.2739 0.0460 Uiso calc
H(214) 0.0481 1.1503 0.2229 0.0500 Uiso calc
H(215) -0.0035 0.9474 0.2006 0.0520 Uiso calc
H(216) 0.1181 0.7727 0.2277 0.0440 Uiso calc
H(21A) 0.6045 0.8276 0.2794 0.0540 Uiso calc
H(21B) 0.6235 0.7161 0.3081 0.0540 Uiso calc
H(21C) 0.5518 0.8475 0.3208 0.0540 Uiso calc
H(21D) 0.2550 0.5612 0.2519 0.0540 Uiso calc
H(21E) 0.4341 0.5340 0.2628 0.0540 Uiso calc
H(21F) 0.3945 0.6316 0.2311 0.0540 Uiso calc

loop_
_geom_angle_atom_site_label_1
_geom_angle_atom_site_label_2
_geom_angle_atom_site_label_3
_geom_angle
_geom_angle_publ_flag
O(1) Ge O(2) 97.90(9) yes
O(1) Ge N(3) 96.15(13) yes
O(2) Ge N(3) 81.55(15) yes
C(117) Si(1) C(118) 108.05(17) yes
C(117) Si(1) C(111) 110.87(16) yes
C(118) Si(1) C(111) 109.43(15) yes
C(117) Si(1) C(12) 115.22(16) yes
C(118) Si(1) C(12) 107.52(15) yes
C(111) Si(1) C(12) 105.60(15) yes
C(218) Si(2) C(217) 111.05(17) yes
C(218) Si(2) C(211) 108.30(15) yes
C(217) Si(2) C(211) 107.65(16) yes
C(218) Si(2) C(22) 110.82(15) yes
C(217) Si(2) C(22) 110.46(14) yes
C(211) Si(2) C(22) 108.44(13) yes
C(11) O(1) Ge 122.34(19) yes
C(21) O(2) Ge 119.3(2) yes
H(3C) N(3) H(3B) 109(6) yes
H(3C) N(3) H(3A) 96(6) yes
H(3B) N(3) H(3A) 116(5) yes
H(3C) N(3) Ge 104(5) yes
H(3B) N(3) Ge 117(4) yes
H(3A) N(3) Ge 112(3) yes
C(1A) C(11) O(1) 121.3(3) yes
C(1A) C(11) C(12) 122.9(3) yes
O(1) C(11) C(12) 115.8(3) yes
C(13) C(12) C(11) 116.9(3) yes
C(13) C(12) Si(1) 120.5(2) yes
C(11) C(12) Si(1) 122.6(2) yes
C(12) C(13) C(14) 122.5(3) yes
C(13) C(14) C(19) 119.4(3) yes
C(13) C(14) C(15) 121.4(3) yes
C(19) C(14) C(15) 119.2(3) yes
C(16) C(15) C(14) 120.8(3) yes
C(15) C(16) C(17) 120.0(3) yes
C(18) C(17) C(16) 120.4(4) yes
C(17) C(18) C(19) 121.4(3) yes
C(18) C(19) C(14) 118.2(3) yes
C(18) C(19) C(1A) 123.1(3) yes
C(14) C(19) C(1A) 118.6(3) yes
C(11) C(1A) C(19) 118.9(3) yes
C(11) C(1A) C(2A) 122.3(3) yes
C(19) C(1A) C(2A) 118.8(3) yes
O(2) C(21) C(2A) 120.3(3) yes
O(2) C(21) C(22) 116.9(3) yes
C(2A) C(21) C(22) 122.7(3) yes
C(23) C(22) C(21) 117.7(3) yes
C(23) C(22) Si(2) 123.7(2) yes
C(21) C(22) Si(2) 118.6(2) yes
C(22) C(23) C(24) 122.4(3) yes
C(25) C(24) C(23) 122.1(3) yes
C(25) C(24) C(29) 119.1(3) yes
C(23) C(24) C(29) 118.8(3) yes
C(26) C(25) C(24) 121.4(3) yes
C(25) C(26) C(27) 119.4(3) yes
C(28) C(27) C(26) 120.8(3) yes
C(27) C(28) C(29) 121.5(3) yes
C(28) C(29) C(24) 117.8(3) yes
C(28) C(29) C(2A) 122.9(3) yes
C(24) C(29) C(2A) 119.3(3) yes
C(21) C(2A) C(29) 118.4(3) yes
C(21) C(2A) C(1A) 120.7(3) yes
C(29) C(2A) C(1A) 120.8(3) yes
C(116) C(111) C(112) 116.3(3) yes
C(116) C(111) Si(1) 124.3(3) yes
C(112) C(111) Si(1) 119.3(2) yes
C(113) C(112) C(111) 122.2(3) yes
C(114) C(113) C(112) 119.7(4) yes
C(113) C(114) C(115) 119.6(3) yes
C(114) C(115) C(116) 120.1(3) yes
C(115) C(116) C(111) 122.1(3) yes
C(212) C(211) C(216) 115.8(3) yes
C(212) C(211) Si(2) 120.9(2) yes
C(216) C(211) Si(2) 123.2(3) yes
C(213) C(212) C(211) 122.8(3) yes
C(214) C(213) C(212) 120.0(4) yes
C(213) C(214) C(215) 119.8(4) yes
C(214) C(215) C(216) 119.8(3) yes
C(215) C(216) C(211) 121.8(4) yes

loop_
_geom_bond_atom_site_label_1
_geom_bond_atom_site_label_2
_geom_bond_distance
_geom_bond_publ_flag
Ge O(1) 1.851(2) yes
Ge O(2) 1.874(2) yes
Ge N(3) 2.093(4) yes
Si(1) C(117) 1.859(4) yes
Si(1) C(118) 1.861(3) yes
Si(1) C(111) 1.874(3) yes
Si(1) C(12) 1.882(4) yes
Si(2) C(218) 1.856(3) yes
Si(2) C(217) 1.865(3) yes
Si(2) C(211) 1.873(4) yes
Si(2) C(22) 1.882(3) yes
O(1) C(11) 1.381(4) yes
O(2) C(21) 1.364(4) yes
N(3) H(3C) 0.74(8) yes
N(3) H(3B) 0.80(6) yes
N(3) H(3A) 0.92(6) yes
C(11) C(1A) 1.366(4) yes
C(11) C(12) 1.436(4) yes
C(12) C(13) 1.377(4) yes
C(13) C(14) 1.411(4) yes
C(14) C(19) 1.421(4) yes
C(14) C(15) 1.423(4) yes
C(15) C(16) 1.360(5) yes
C(16) C(17) 1.400(5) yes
C(17) C(18) 1.375(4) yes
C(18) C(19) 1.400(5) yes
C(19) C(1A) 1.443(4) yes
C(1A) C(2A) 1.498(4) yes
C(21) C(2A) 1.385(4) yes
C(21) C(22) 1.434(4) yes
C(22) C(23) 1.370(4) yes
C(23) C(24) 1.426(4) yes
C(24) C(25) 1.407(5) yes
C(24) C(29) 1.431(4) yes
C(25) C(26) 1.367(5) yes
C(26) C(27) 1.404(5) yes
C(27) C(28) 1.362(5) yes
C(28) C(29) 1.411(4) yes
C(29) C(2A) 1.435(4) yes
C(111) C(116) 1.392(4) yes
C(111) C(112) 1.398(5) yes
C(112) C(113) 1.397(5) yes
C(113) C(114) 1.376(4) yes
C(114) C(115) 1.383(5) yes
C(115) C(116) 1.389(5) yes
C(211) C(212) 1.391(5) yes
C(211) C(216) 1.410(4) yes
C(212) C(213) 1.376(5) yes
C(213) C(214) 1.373(5) yes
C(214) C(215) 1.378(5) yes
C(215) C(216) 1.388(5) yes
